data_7120554
loop_
_publ_author_name
'Kaub, Christoph'
'Lebedkin, Sergei'
'Bestgen, Sebastian'
'K\"oppe, Ralf'
'Kappes, Manfred M.'
'Roesky, Peter W.'

_publ_section_title
;
 Defined tetranuclear coinage metal chains
;
_journal_name_full 'Chem. Commun.'
_journal_paper_doi 10.1039/C7CC04705C
_journal_year 2017
_chemical_formula_moiety 'C58 H48 Au2 Cu2 N16, 4(Cl O4)'
_chemical_formula_sum 'C58 H48 Au2 Cl4 Cu2 N16 O16'
_chemical_formula_weight 1887.93
_chemical_name_systematic
;
 ?
;
_space_group_crystal_system monoclinic
_space_group_IT_number 15
_space_group_name_Hall '-C 2yc'
_space_group_name_H-M_alt 'C 1 2/c 1'
_symmetry_space_group_name_Hall '-C 2yc'
_symmetry_space_group_name_H-M 'C 1 2/c 1'
_atom_sites_solution_hydrogens geom
_atom_sites_solution_primary dual
_audit_creation_date 2017-05-02
_audit_creation_method
;
Olex2 1.2
(compiled 2017.03.28 svn.r3405 for OlexSys, GUI svn.r5335)
;
_audit_update_record
;
2017-06-16 deposited with the CCDC.
2017-08-03 downloaded from the CCDC.
;
_cell_angle_alpha 90
_cell_angle_beta 112.789(2)
_cell_angle_gamma 90
_cell_formula_units_Z 8
_cell_length_a 44.7148(14)
_cell_length_b 13.6599(3)
_cell_length_c 25.8961(8)
_cell_measurement_reflns_used 24334
_cell_measurement_temperature 110.15
_cell_measurement_theta_max 28.90
_cell_measurement_theta_min 1.57
_cell_volume 14582.6(7)
_computing_cell_refinement 'X-Area Recipe 1.33.0.0 (STOE, 2015)'
_computing_data_collection 'X-Area Pilatus3_SV 1.31.127.0 (STOE, 2016)'
_computing_data_reduction 'X-Area Integrate 1.71.0.0 (STOE, 2016) X-Area X-Red32 1.63.2.0 (STOE, 2017)'
_computing_molecular_graphics 'Olex2 (Dolomanov et al., 2009)'
_computing_publication_material 'Olex2 (Dolomanov et al., 2009)'
_computing_structure_refinement 'ShelXL (Sheldrick, 2015)'
_computing_structure_solution 'ShelXT (Sheldrick, 2015)'
_diffrn_ambient_temperature 110.15
_diffrn_detector Pilatus100K
_diffrn_detector_area_resol_mean 5.81
_diffrn_detector_type 'DECTRIS PILATUS 100K'
_diffrn_measured_fraction_theta_full 0.991
_diffrn_measured_fraction_theta_max 0.983
_diffrn_measurement_device 'Eulerian 4-circle diffractometer'
_diffrn_measurement_device_type 'STOE STADIVARI'
_diffrn_measurement_method 'rotation method, \w scans'
_diffrn_radiation_collimation '0.5 mm diameter, monocapillary'
_diffrn_radiation_monochromator 'plane graphite'
_diffrn_radiation_polarisn_norm 0
_diffrn_radiation_probe x-ray
_diffrn_radiation_type MoK\a
_diffrn_radiation_wavelength 0.71073
_diffrn_reflns_av_R_equivalents 0.0677
_diffrn_reflns_av_unetI/netI 0.0687
_diffrn_reflns_Laue_measured_fraction_full 0.991
_diffrn_reflns_Laue_measured_fraction_max 0.983
_diffrn_reflns_limit_h_max 43
_diffrn_reflns_limit_h_min -55
_diffrn_reflns_limit_k_max 16
_diffrn_reflns_limit_k_min -10
_diffrn_reflns_limit_l_max 31
_diffrn_reflns_limit_l_min -31
_diffrn_reflns_number 34765
_diffrn_reflns_point_group_measured_fraction_full 0.991
_diffrn_reflns_point_group_measured_fraction_max 0.983
_diffrn_reflns_theta_full 25.242
_diffrn_reflns_theta_max 26.092
_diffrn_reflns_theta_min 1.570
_diffrn_source 'Mo LFF Sealed Tube'
_diffrn_source_current 1.000
_diffrn_source_power 0.050
_diffrn_source_voltage 50
_exptl_absorpt_coefficient_mu 4.806
_exptl_absorpt_correction_T_max 0.8074
_exptl_absorpt_correction_T_min 0.5625
_exptl_absorpt_correction_type integration
_exptl_absorpt_process_details 'STOE X-RED, X-SHAPE & LANA'
_exptl_crystal_colour 'clear red'
_exptl_crystal_colour_lustre clear
_exptl_crystal_colour_primary red
_exptl_crystal_density_diffrn 1.720
_exptl_crystal_description plate
_exptl_crystal_F_000 7360
_exptl_crystal_size_max 0.21
_exptl_crystal_size_mid 0.111
_exptl_crystal_size_min 0.046
_refine_diff_density_max 2.153
_refine_diff_density_min -1.730
_refine_diff_density_rms 0.152
_refine_ls_extinction_method none
_refine_ls_goodness_of_fit_ref 0.952
_refine_ls_hydrogen_treatment constr
_refine_ls_matrix_type full
_refine_ls_number_parameters 910
_refine_ls_number_reflns 14227
_refine_ls_number_restraints 138
_refine_ls_restrained_S_all 0.957
_refine_ls_R_factor_all 0.0867
_refine_ls_R_factor_gt 0.0563
_refine_ls_shift/su_max 0.002
_refine_ls_shift/su_mean 0.000
_refine_ls_structure_factor_coef Fsqd
_refine_ls_weighting_details
;
 w=1/[\s^2^(Fo^2^)+(0.0952P)^2^]
 where P=(Fo^2^+2Fc^2^)/3
;
_refine_ls_weighting_scheme calc
_refine_ls_wR_factor_gt 0.1418
_refine_ls_wR_factor_ref 0.1566
_reflns_Friedel_coverage 0.000
_reflns_number_gt 9443
_reflns_number_total 14227
_reflns_threshold_expression 'I > 2\s(I)'
_cod_data_source_file c7cc04705c2.cif
_cod_data_source_block cck333-1
_cod_database_code 7120554
_shelxl_version_number 2013-2
_shelx_space_group_comment
;
The symmetry employed for this shelxl refinement is uniquely defined
by the following loop, which should always be used as a source of
symmetry information in preference to the above space-group names.
They are only intended as comments.
;
_olex2_refinement_description
;
1. Fixed Uiso
 At 1.2 times of:
  All C(H) groups, All C(H,H) groups
2. Restrained distances
 Cl4-O15 \\sim Cl4-O16 \\sim Cl4-O13 \\sim Cl4-O14
 with sigma of 0.02
 O15-O13 \\sim O16-O14 \\sim O15-O14 \\sim O16-O13 \\sim O15-O16 \\sim O13-O14
 with sigma of 0.04
 Cl2-O6 \\sim Cl2-O7 \\sim Cl2-O5 \\sim Cl2-O8
 with sigma of 0.02
 O6-O5 \\sim O7-O8 \\sim O6-O8 \\sim O7-O5 \\sim O6-O7 \\sim O5-O8
 with sigma of 0.04
3. Uiso/Uaniso restraints and constraints
Cl4 \\sim O13 \\sim O14: within 2A with sigma of 0.04 and sigma for terminal
atoms of 0.08
Cl2 \\sim O6 \\sim O7 \\sim O5 \\sim O8: within 2A with sigma of 0.002 and
sigma for terminal atoms of 0.004
4. Rigid body (RIGU) restrains
 Cl4, O15, O16, O13, O14
 with sigma for 1-2 distances of 0.004 and sigma for 1-3 distances of 0.004
 Cl2, O6, O7, O5, O8
 with sigma for 1-2 distances of 0.004 and sigma for 1-3 distances of 0.004
5. Others
 Fixed Sof: Cl4(0.5) O15(0.5) O16(0.5) O13(0.5) O14(0.5) Cl2(0.5) O6(0.5)
 O7(0.5) O5(0.5) O8(0.5)
6.a Free rotating group:
 Cl4(O15,O16,O13,O14), Cl2(O6,O7,O5,O8)
6.b Secondary CH2 refined with riding coordinates:
 C4(H4a,H4b), C15(H15a,H15b), C19(H19a,H19b), C33(H33a,H33b), C44(H44a,H44b),
 C48(H48a,H48b)
6.c Aromatic/amide H refined with riding coordinates:
 C2(H2), C3(H3), C6(H6), C7(H7), C8(H8), C11(H11), C12(H12), C13(H13),
 C14(H14), C17(H17), C18(H18), C21(H21), C22(H22), C23(H23), C26(H26), C27(H27),
  C28(H28), C29(H29), C31(H31), C32(H32), C35(H35), C36(H36), C37(H37),
 C40(H40), C41(H41), C42(H42), C43(H43), C46(H46), C47(H47), C50(H50), C51(H51),
  C52(H52), C55(H55), C56(H56), C57(H57), C58(H58)
;
_olex2_submission_special_instructions 'No special instructions were received'

loop_
_space_group_symop_operation_xyz
'x, y, z'
'-x, y, -z+1/2'
'x+1/2, y+1/2, z'
'-x+1/2, y+1/2, -z+1/2'
'-x, -y, -z'
'x, -y, z-1/2'
'-x+1/2, -y+1/2, -z'
'x+1/2, -y+1/2, z-1/2'

loop_
_atom_site_label
_atom_site_type_symbol
_atom_site_fract_x
_atom_site_fract_y
_atom_site_fract_z
_atom_site_U_iso_or_equiv
_atom_site_adp_type
_atom_site_occupancy
_atom_site_site_symmetry_order
_atom_site_calc_flag
_atom_site_refinement_flags_posn
_atom_site_refinement_flags_adp
_atom_site_refinement_flags_occupancy
_atom_site_disorder_assembly
_atom_site_disorder_group
Au1 Au 0.58226(2) 0.34991(2) 0.67014(2) 0.04469(11) Uani 1 1 d . . . . .
Au2 Au 0.58249(2) 0.17097(2) 0.57999(2) 0.05176(12) Uani 1 1 d . . . . .
Cu1 Cu 0.65661(3) 0.55011(7) 0.82648(5) 0.0485(3) Uani 1 1 d . . . . .
Cu2 Cu 0.66230(3) -0.02443(7) 0.53470(5) 0.0535(3) Uani 1 1 d . . . . .
N1 N 0.56031(17) 0.1768(5) 0.7238(3) 0.0483(17) Uani 1 1 d . . . . .
N2 N 0.59292(18) 0.2729(5) 0.7846(3) 0.0501(17) Uani 1 1 d . . . . .
N3 N 0.60930(17) 0.5339(5) 0.8152(3) 0.0471(16) Uani 1 1 d . . . . .
N4 N 0.64505(17) 0.6920(5) 0.8268(3) 0.0475(17) Uani 1 1 d . . . . .
N5 N 0.5659(2) 0.0491(5) 0.6658(3) 0.0568(19) Uani 1 1 d . . . . .
N6 N 0.6040(2) -0.0155(6) 0.6459(4) 0.065(2) Uani 1 1 d . . . . .
N7 N 0.67389(19) 0.0365(5) 0.6125(3) 0.0525(19) Uani 1 1 d . . . . .
N8 N 0.70082(18) 0.0544(5) 0.5377(4) 0.060(2) Uani 1 1 d . . . . .
N9 N 0.56847(17) 0.4728(5) 0.5643(3) 0.0485(17) Uani 1 1 d . . . . .
N10 N 0.60505(19) 0.5369(5) 0.6353(3) 0.0529(18) Uani 1 1 d . . . . .
N11 N 0.67053(16) 0.4828(5) 0.7688(3) 0.0472(17) Uani 1 1 d . . . . .
N12 N 0.69205(17) 0.4678(5) 0.8792(3) 0.0518(18) Uani 1 1 d . . . . .
N13 N 0.56369(18) 0.3464(5) 0.4980(3) 0.0492(17) Uani 1 1 d . . . . .
N14 N 0.59651(18) 0.2467(5) 0.4820(3) 0.0500(17) Uani 1 1 d . . . . .
N15 N 0.61548(17) -0.0112(5) 0.4779(3) 0.0478(17) Uani 1 1 d . . . . .
N16 N 0.65170(19) -0.1674(5) 0.5197(3) 0.0505(18) Uani 1 1 d . . . . .
C1 C 0.57841(19) 0.2586(6) 0.7285(4) 0.0432(19) Uani 1 1 d . . . . .
C2 C 0.5642(3) 0.1407(7) 0.7766(4) 0.065(3) Uani 1 1 d . . . . .
H2 H 0.5547 0.0838 0.7849 0.078 Uiso 1 1 calc R . . . .
C3 C 0.5846(3) 0.2053(7) 0.8133(4) 0.067(3) Uani 1 1 d . . . . .
H3 H 0.5918 0.2026 0.8530 0.080 Uiso 1 1 calc R . . . .
C4 C 0.6128(2) 0.3589(6) 0.8087(4) 0.054(2) Uani 1 1 d . . . . .
H4A H 0.6266 0.3730 0.7875 0.064 Uiso 1 1 calc R . . . .
H4B H 0.6272 0.3445 0.8479 0.064 Uiso 1 1 calc R . . . .
C5 C 0.5924(2) 0.4492(6) 0.8077(4) 0.049(2) Uani 1 1 d . . . . .
C6 C 0.5602(2) 0.4455(7) 0.7990(4) 0.053(2) Uani 1 1 d . . . . .
H6 H 0.5490 0.3847 0.7928 0.064 Uiso 1 1 calc R . . . .
C7 C 0.5444(2) 0.5322(9) 0.7995(4) 0.066(3) Uani 1 1 d . . . . .
H7 H 0.5223 0.5314 0.7948 0.079 Uiso 1 1 calc R . . . .
C8 C 0.5610(2) 0.6210(7) 0.8069(4) 0.054(2) Uani 1 1 d . . . . .
H8 H 0.5503 0.6811 0.8067 0.065 Uiso 1 1 calc R . . . .
C9 C 0.5939(2) 0.6194(6) 0.8146(3) 0.048(2) Uani 1 1 d . . . . .
C10 C 0.6145(2) 0.7077(6) 0.8230(4) 0.049(2) Uani 1 1 d . . . . .
C11 C 0.6030(2) 0.8023(7) 0.8264(4) 0.057(2) Uani 1 1 d . . . . .
H11 H 0.5813 0.8120 0.8227 0.068 Uiso 1 1 calc R . . . .
C12 C 0.6239(3) 0.8810(7) 0.8352(4) 0.064(3) Uani 1 1 d . . . . .
H12 H 0.6169 0.9456 0.8383 0.077 Uiso 1 1 calc R . . . .
C13 C 0.6554(3) 0.8631(7) 0.8393(4) 0.064(3) Uani 1 1 d . . . . .
H13 H 0.6703 0.9157 0.8453 0.077 Uiso 1 1 calc R . . . .
C14 C 0.6646(2) 0.7716(6) 0.8348(4) 0.057(2) Uani 1 1 d . . . . .
H14 H 0.6861 0.7615 0.8374 0.068 Uiso 1 1 calc R . . . .
C15 C 0.5446(2) 0.1223(7) 0.6725(4) 0.062(3) Uani 1 1 d . . . . .
H15A H 0.5249 0.0903 0.6731 0.074 Uiso 1 1 calc R . . . .
H15B H 0.5380 0.1678 0.6403 0.074 Uiso 1 1 calc R . . . .
C16 C 0.5839(3) 0.0640(7) 0.6348(4) 0.063(3) Uani 1 1 d . . . . .
C17 C 0.5753(3) -0.0385(7) 0.6966(5) 0.075(3) Uani 1 1 d . . . . .
H17 H 0.5664 -0.0647 0.7215 0.090 Uiso 1 1 calc R . . . .
C18 C 0.5989(3) -0.0776(7) 0.6845(4) 0.068(3) Uani 1 1 d . . . . .
H18 H 0.6103 -0.1366 0.6993 0.082 Uiso 1 1 calc R . . . .
C19 C 0.6278(3) -0.0323(6) 0.6219(4) 0.062(3) Uani 1 1 d . . . . .
H19A H 0.6174 -0.0204 0.5811 0.074 Uiso 1 1 calc R . . . .
H19B H 0.6343 -0.1020 0.6274 0.074 Uiso 1 1 calc R . . . .
C20 C 0.6576(3) 0.0295(6) 0.6454(4) 0.064(3) Uani 1 1 d . . . . .
C21 C 0.6668(3) 0.0736(8) 0.6974(4) 0.074(3) Uani 1 1 d . . . . .
H21 H 0.6540 0.0679 0.7193 0.089 Uiso 1 1 calc R . . . .
C22 C 0.6954(4) 0.1263(11) 0.7157(5) 0.094(4) Uani 1 1 d . . . . .
H22 H 0.7024 0.1596 0.7506 0.112 Uiso 1 1 calc R . . . .
C23 C 0.7137(3) 0.1309(9) 0.6838(6) 0.087(4) Uani 1 1 d . . . . .
H23 H 0.7340 0.1634 0.6975 0.104 Uiso 1 1 calc R . . . .
C24 C 0.7019(2) 0.0869(6) 0.6305(5) 0.063(3) Uani 1 1 d . . . . .
C25 C 0.7167(2) 0.0981(7) 0.5886(5) 0.069(3) Uani 1 1 d . . . . .
C26 C 0.7446(3) 0.1502(8) 0.5986(7) 0.085(4) Uani 1 1 d . . . . .
H26 H 0.7554 0.1813 0.6337 0.102 Uiso 1 1 calc R . . . .
C27 C 0.7571(3) 0.1576(8) 0.5577(8) 0.095(5) Uani 1 1 d . . . . .
H27 H 0.7774 0.1886 0.5654 0.114 Uiso 1 1 calc R . . . .
C28 C 0.7392(3) 0.1187(8) 0.5046(6) 0.080(4) Uani 1 1 d . . . . .
H28 H 0.7457 0.1294 0.4741 0.096 Uiso 1 1 calc R . . . .
C29 C 0.7116(3) 0.0634(7) 0.4979(6) 0.071(3) Uani 1 1 d . . . . .
H29 H 0.7004 0.0315 0.4631 0.085 Uiso 1 1 calc R . . . .
C30 C 0.5859(2) 0.4577(6) 0.6183(4) 0.0451(19) Uani 1 1 d . . . . .
C31 C 0.5773(2) 0.5576(7) 0.5469(4) 0.055(2) Uani 1 1 d . . . . .
H31 H 0.5685 0.5828 0.5098 0.065 Uiso 1 1 calc R . . . .
C32 C 0.6004(3) 0.5994(6) 0.5910(4) 0.058(2) Uani 1 1 d . . . . .
H32 H 0.6113 0.6595 0.5917 0.069 Uiso 1 1 calc R . . . .
C33 C 0.6269(2) 0.5561(6) 0.6926(4) 0.050(2) Uani 1 1 d . . . . .
H33A H 0.6149 0.5477 0.7173 0.060 Uiso 1 1 calc R . . . .
H33B H 0.6341 0.6252 0.6956 0.060 Uiso 1 1 calc R . . . .
C34 C 0.6567(2) 0.4910(6) 0.7138(4) 0.051(2) Uani 1 1 d . . . . .
C35 C 0.6684(2) 0.4408(8) 0.6786(5) 0.066(3) Uani 1 1 d . . . . .
H35 H 0.6574 0.4446 0.6391 0.079 Uiso 1 1 calc R . . . .
C36 C 0.6966(3) 0.3853(10) 0.7021(5) 0.086(4) Uani 1 1 d . . . . .
H36 H 0.7057 0.3531 0.6790 0.103 Uiso 1 1 calc R . . . .
C37 C 0.7112(3) 0.3780(9) 0.7603(5) 0.076(3) Uani 1 1 d . . . . .
H37 H 0.7305 0.3410 0.7774 0.091 Uiso 1 1 calc R . . . .
C38 C 0.6973(2) 0.4251(7) 0.7931(4) 0.057(2) Uani 1 1 d . . . . .
C39 C 0.7093(2) 0.4164(6) 0.8540(4) 0.055(2) Uani 1 1 d . . . . .
C40 C 0.7352(2) 0.3584(7) 0.8854(5) 0.066(3) Uani 1 1 d . . . . .
H40 H 0.7475 0.3247 0.8682 0.080 Uiso 1 1 calc R . . . .
C41 C 0.7431(3) 0.3498(7) 0.9433(5) 0.073(3) Uani 1 1 d . . . . .
H41 H 0.7606 0.3091 0.9655 0.088 Uiso 1 1 calc R . . . .
C42 C 0.7258(2) 0.4000(7) 0.9670(4) 0.058(2) Uani 1 1 d . . . . .
H42 H 0.7312 0.3958 1.0062 0.069 Uiso 1 1 calc R . . . .
C43 C 0.7005(2) 0.4564(6) 0.9344(4) 0.054(2) Uani 1 1 d . . . . .
H43 H 0.6881 0.4896 0.9517 0.064 Uiso 1 1 calc R . . . .
C44 C 0.5466(2) 0.3992(7) 0.5258(4) 0.049(2) Uani 1 1 d . . . . .
H44A H 0.5387 0.3532 0.5473 0.059 Uiso 1 1 calc R . . . .
H44B H 0.5275 0.4325 0.4977 0.059 Uiso 1 1 calc R . . . .
C45 C 0.5814(2) 0.2641(7) 0.5169(4) 0.056(2) Uani 1 1 d . . . . .
C46 C 0.5687(2) 0.3809(7) 0.4524(4) 0.054(2) Uani 1 1 d . . . . .
H46 H 0.5592 0.4378 0.4314 0.065 Uiso 1 1 calc R . . . .
C47 C 0.5897(2) 0.3195(7) 0.4426(4) 0.057(2) Uani 1 1 d . . . . .
H47 H 0.5980 0.3255 0.4141 0.068 Uiso 1 1 calc R . . . .
C48 C 0.6172(2) 0.1625(6) 0.4864(4) 0.050(2) Uani 1 1 d . . . . .
H48A H 0.6310 0.1514 0.5263 0.061 Uiso 1 1 calc R . . . .
H48B H 0.6316 0.1769 0.4664 0.061 Uiso 1 1 calc R . . . .
C49 C 0.5985(2) 0.0713(6) 0.4627(4) 0.048(2) Uani 1 1 d . . . . .
C50 C 0.5664(2) 0.0711(8) 0.4250(4) 0.064(3) Uani 1 1 d . . . . .
H50 H 0.5548 0.1306 0.4135 0.077 Uiso 1 1 calc R . . . .
C51 C 0.5516(2) -0.0192(8) 0.4043(5) 0.070(3) Uani 1 1 d . . . . .
H51 H 0.5300 -0.0212 0.3772 0.084 Uiso 1 1 calc R . . . .
C52 C 0.5684(3) -0.1048(8) 0.4235(5) 0.070(3) Uani 1 1 d . . . . .
H52 H 0.5580 -0.1663 0.4125 0.085 Uiso 1 1 calc R . . . .
C53 C 0.6010(2) -0.0996(7) 0.4593(4) 0.054(2) Uani 1 1 d . . . . .
C54 C 0.6225(2) -0.1852(6) 0.4819(4) 0.052(2) Uani 1 1 d . . . . .
C55 C 0.6119(2) -0.2813(6) 0.4639(4) 0.056(2) Uani 1 1 d . . . . .
H55 H 0.5908 -0.2928 0.4363 0.067 Uiso 1 1 calc R . . . .
C56 C 0.6325(3) -0.3568(7) 0.4870(5) 0.070(3) Uani 1 1 d . . . . .
H56 H 0.6260 -0.4220 0.4752 0.084 Uiso 1 1 calc R . . . .
C57 C 0.6631(3) -0.3390(7) 0.5277(5) 0.063(3) Uani 1 1 d . . . . .
H57 H 0.6775 -0.3914 0.5449 0.076 Uiso 1 1 calc R . . . .
C58 C 0.6721(2) -0.2438(6) 0.5425(4) 0.056(2) Uani 1 1 d . . . . .
H58 H 0.6932 -0.2308 0.5696 0.067 Uiso 1 1 calc R . . . .
Cl4 Cl 0.4993(2) 0.8977(3) 0.7452(5) 0.0640(14) Uani 0.5 1 d D U P A -1
O15 O 0.5017(4) 0.9979(5) 0.7702(6) 0.125(7) Uani 0.5 1 d DG U P A -1
O16 O 0.4647(2) 0.8637(10) 0.7238(8) 0.106(5) Uani 0.5 1 d DG U P A -1
O13 O 0.5203(4) 0.8278(8) 0.7890(7) 0.128(7) Uani 0.5 1 d DG U P A -1
O14 O 0.5106(4) 0.9014(11) 0.6976(7) 0.140(7) Uani 0.5 1 d DG U P A -1
Cl3 Cl 0.49018(5) 0.37653(17) 0.61068(10) 0.0568(6) Uani 1 1 d . . . . .
O9 O 0.4996(2) 0.2908(6) 0.5906(4) 0.091(3) Uani 1 1 d . . . . .
O10 O 0.50607(18) 0.3876(7) 0.6694(3) 0.085(2) Uani 1 1 d . . . . .
O11 O 0.49979(18) 0.4545(5) 0.5834(3) 0.078(2) Uani 1 1 d . . . . .
O12 O 0.45582(16) 0.3841(6) 0.5936(3) 0.074(2) Uani 1 1 d . . . . .
Cl1 Cl 0.67382(7) 0.36571(17) 0.53332(12) 0.0644(6) Uani 1 1 d . . . . .
O1 O 0.6473(2) 0.4250(5) 0.5333(4) 0.087(2) Uani 1 1 d . . . . .
O2 O 0.7028(2) 0.4264(6) 0.5502(4) 0.097(3) Uani 1 1 d . . . . .
O3 O 0.6662(2) 0.3317(7) 0.4780(4) 0.097(3) Uani 1 1 d . . . . .
O4 O 0.6766(2) 0.2868(5) 0.5703(3) 0.081(2) Uani 1 1 d . . . . .
Cl5 Cl 0.32611(8) 0.1494(2) 0.61844(18) 0.0908(10) Uani 1 1 d . . . . .
O17 O 0.3464(3) 0.0781(7) 0.6047(5) 0.118(3) Uani 1 1 d . . . . .
O18 O 0.2926(2) 0.1210(8) 0.5877(6) 0.126(4) Uani 1 1 d . . . . .
O19 O 0.3349(3) 0.1562(10) 0.6726(4) 0.141(5) Uani 1 1 d . . . . .
O20 O 0.3319(3) 0.2370(6) 0.5965(4) 0.108(3) Uani 1 1 d . . . . .
Cl2 Cl 0.69578(11) 0.7611(3) 0.7095(2) 0.0693(12) Uani 0.5 1 d D U P . .
O6 O 0.65987(12) 0.7602(8) 0.6761(4) 0.080(2) Uani 0.5 1 d DG U P . .
O7 O 0.7132(2) 0.7629(9) 0.6703(4) 0.088(2) Uani 0.5 1 d DG U P . .
O5 O 0.7053(2) 0.6710(5) 0.7453(4) 0.081(2) Uani 0.5 1 d DG U P . .
O8 O 0.7046(3) 0.8504(5) 0.7461(4) 0.092(3) Uani 0.5 1 d DG U P . .

loop_
_atom_site_aniso_label
_atom_site_aniso_U_11
_atom_site_aniso_U_22
_atom_site_aniso_U_33
_atom_site_aniso_U_23
_atom_site_aniso_U_13
_atom_site_aniso_U_12
Au1 0.04680(19) 0.04467(18) 0.0442(2) 0.00486(13) 0.01940(15) 0.00278(13)
Au2 0.0611(2) 0.04736(19) 0.0433(2) 0.00231(14) 0.01629(17) -0.00192(15)
Cu1 0.0491(6) 0.0416(5) 0.0551(7) -0.0018(4) 0.0207(5) 0.0034(4)
Cu2 0.0486(6) 0.0431(5) 0.0642(7) -0.0028(5) 0.0169(6) 0.0008(4)
N1 0.049(4) 0.047(4) 0.048(4) -0.004(3) 0.017(4) -0.010(3)
N2 0.060(4) 0.043(4) 0.049(4) -0.001(3) 0.023(4) -0.009(3)
N3 0.047(4) 0.047(4) 0.052(4) -0.006(3) 0.024(4) -0.002(3)
N4 0.050(4) 0.039(3) 0.056(5) 0.006(3) 0.024(4) -0.002(3)
N5 0.066(5) 0.051(4) 0.052(5) -0.001(3) 0.022(4) -0.011(4)
N6 0.088(6) 0.049(4) 0.060(5) 0.005(4) 0.029(5) -0.003(4)
N7 0.058(4) 0.033(3) 0.052(5) 0.007(3) 0.006(4) 0.006(3)
N8 0.043(4) 0.043(4) 0.091(7) 0.009(4) 0.023(5) 0.014(3)
N9 0.049(4) 0.053(4) 0.051(5) 0.005(3) 0.028(4) 0.006(3)
N10 0.064(5) 0.045(4) 0.053(5) 0.007(3) 0.026(4) 0.008(3)
N11 0.042(4) 0.040(4) 0.066(5) 0.002(3) 0.028(4) 0.002(3)
N12 0.047(4) 0.044(4) 0.061(5) -0.011(3) 0.017(4) -0.003(3)
N13 0.055(4) 0.048(4) 0.044(4) 0.008(3) 0.020(4) 0.009(3)
N14 0.053(4) 0.054(4) 0.042(4) 0.003(3) 0.018(4) 0.010(3)
N15 0.049(4) 0.045(4) 0.049(4) -0.007(3) 0.019(4) -0.005(3)
N16 0.056(4) 0.044(4) 0.057(5) 0.001(3) 0.029(4) 0.000(3)
C1 0.040(4) 0.046(4) 0.048(5) -0.004(4) 0.021(4) 0.001(3)
C2 0.087(7) 0.057(5) 0.062(7) 0.003(5) 0.041(6) -0.014(5)
C3 0.093(8) 0.055(5) 0.051(6) -0.004(5) 0.027(6) -0.019(5)
C4 0.062(5) 0.044(4) 0.043(5) 0.002(4) 0.008(4) -0.007(4)
C5 0.055(5) 0.052(5) 0.047(5) -0.005(4) 0.027(4) -0.012(4)
C6 0.059(5) 0.063(5) 0.044(5) -0.014(4) 0.027(5) -0.007(4)
C7 0.038(5) 0.104(8) 0.055(6) 0.005(5) 0.017(5) -0.009(5)
C8 0.043(5) 0.064(5) 0.049(5) -0.008(4) 0.012(4) 0.006(4)
C9 0.052(5) 0.054(5) 0.033(4) 0.001(4) 0.013(4) -0.002(4)
C10 0.054(5) 0.049(5) 0.050(5) 0.005(4) 0.025(4) 0.009(4)
C11 0.065(6) 0.053(5) 0.055(6) 0.005(4) 0.026(5) 0.011(4)
C12 0.081(7) 0.053(5) 0.063(7) 0.003(5) 0.032(6) 0.010(5)
C13 0.081(7) 0.050(5) 0.056(6) 0.004(4) 0.021(6) -0.007(5)
C14 0.060(5) 0.044(5) 0.063(6) -0.006(4) 0.022(5) 0.004(4)
C15 0.056(5) 0.066(6) 0.057(6) 0.010(5) 0.015(5) -0.013(5)
C16 0.085(7) 0.050(5) 0.045(5) -0.013(4) 0.017(5) -0.019(5)
C17 0.105(9) 0.054(6) 0.060(7) 0.002(5) 0.024(7) -0.010(6)
C18 0.102(8) 0.047(5) 0.064(7) 0.008(5) 0.040(7) 0.014(5)
C19 0.092(7) 0.043(5) 0.052(6) -0.001(4) 0.030(6) -0.007(5)
C20 0.087(7) 0.037(4) 0.051(6) 0.002(4) 0.010(6) 0.004(5)
C21 0.099(8) 0.069(6) 0.037(5) 0.002(5) 0.008(6) -0.009(6)
C22 0.093(9) 0.106(10) 0.051(7) -0.003(7) -0.007(7) 0.002(8)
C23 0.064(7) 0.081(7) 0.079(9) -0.004(7) -0.012(7) -0.021(6)
C24 0.056(6) 0.043(5) 0.075(7) -0.005(5) 0.008(6) 0.000(4)
C25 0.048(5) 0.042(5) 0.093(8) -0.004(5) 0.002(6) 0.009(4)
C26 0.052(6) 0.055(6) 0.137(12) -0.002(7) 0.024(8) -0.003(5)
C27 0.058(7) 0.057(7) 0.161(15) -0.003(8) 0.033(9) 0.000(5)
C28 0.062(7) 0.063(6) 0.127(12) 0.024(7) 0.051(8) 0.012(5)
C29 0.065(6) 0.053(6) 0.101(9) 0.001(5) 0.039(7) 0.011(5)
C30 0.045(4) 0.050(5) 0.045(5) 0.000(4) 0.023(4) 0.008(4)
C31 0.071(6) 0.056(5) 0.040(5) 0.009(4) 0.026(5) 0.007(5)
C32 0.084(7) 0.042(5) 0.054(6) 0.011(4) 0.035(6) 0.000(5)
C33 0.064(5) 0.042(4) 0.052(6) -0.007(4) 0.031(5) -0.002(4)
C34 0.063(5) 0.038(4) 0.058(6) -0.002(4) 0.028(5) -0.004(4)
C35 0.058(6) 0.071(6) 0.076(7) -0.019(5) 0.034(6) 0.002(5)
C36 0.080(8) 0.106(9) 0.072(8) -0.025(7) 0.030(7) 0.023(7)
C37 0.057(6) 0.087(7) 0.076(8) -0.014(6) 0.019(6) 0.020(6)
C38 0.050(5) 0.055(5) 0.066(7) -0.008(4) 0.023(5) 0.004(4)
C39 0.047(5) 0.043(4) 0.068(6) -0.015(4) 0.016(5) -0.004(4)
C40 0.051(5) 0.060(6) 0.089(9) 0.008(5) 0.028(6) 0.017(4)
C41 0.061(6) 0.052(6) 0.091(9) 0.014(5) 0.012(6) 0.004(5)
C42 0.068(6) 0.055(5) 0.049(6) 0.005(4) 0.021(5) 0.001(5)
C43 0.056(5) 0.051(5) 0.052(6) -0.008(4) 0.019(5) 0.000(4)
C44 0.044(5) 0.062(5) 0.042(5) 0.006(4) 0.017(4) 0.011(4)
C45 0.048(5) 0.066(6) 0.048(5) 0.006(4) 0.012(4) 0.015(4)
C46 0.058(5) 0.055(5) 0.049(5) 0.007(4) 0.022(5) 0.009(4)
C47 0.065(6) 0.068(6) 0.037(5) 0.008(4) 0.019(5) 0.016(5)
C48 0.050(5) 0.055(5) 0.043(5) 0.004(4) 0.015(4) 0.010(4)
C49 0.051(5) 0.052(5) 0.041(5) -0.002(4) 0.018(4) 0.001(4)
C50 0.056(6) 0.077(7) 0.055(6) 0.001(5) 0.017(5) 0.017(5)
C51 0.048(5) 0.078(7) 0.075(7) -0.024(6) 0.014(5) 0.002(5)
C52 0.062(6) 0.075(7) 0.070(7) -0.029(6) 0.021(6) -0.013(5)
C53 0.055(5) 0.066(6) 0.043(5) -0.012(4) 0.021(4) -0.007(4)
C54 0.060(6) 0.050(5) 0.059(6) -0.001(4) 0.035(5) -0.006(4)
C55 0.063(6) 0.049(5) 0.063(6) -0.012(4) 0.032(5) -0.017(4)
C56 0.096(8) 0.045(5) 0.078(8) 0.003(5) 0.043(7) -0.021(5)
C57 0.069(6) 0.051(5) 0.069(7) -0.001(5) 0.026(6) 0.008(4)
C58 0.057(5) 0.049(5) 0.069(6) -0.002(4) 0.031(5) 0.002(4)
Cl4 0.0414(18) 0.0557(19) 0.084(4) 0.002(4) 0.012(2) 0.023(4)
O15 0.121(12) 0.090(7) 0.128(15) -0.016(7) 0.007(12) 0.041(8)
O16 0.074(7) 0.137(12) 0.099(11) -0.010(9) 0.026(6) 0.017(7)
O13 0.101(11) 0.130(12) 0.142(11) 0.028(9) 0.035(9) 0.057(10)
O14 0.134(14) 0.159(16) 0.149(11) 0.009(10) 0.079(11) 0.021(12)
Cl3 0.0436(11) 0.0618(13) 0.0592(14) -0.0003(11) 0.0136(11) 0.0087(10)
O9 0.093(6) 0.068(5) 0.098(6) -0.011(4) 0.023(5) 0.023(4)
O10 0.060(4) 0.146(7) 0.045(4) 0.004(4) 0.017(4) 0.035(5)
O11 0.068(4) 0.075(5) 0.096(6) 0.027(4) 0.037(4) 0.002(4)
O12 0.049(4) 0.094(5) 0.069(5) 0.014(4) 0.012(4) 0.008(4)
Cl1 0.0770(16) 0.0495(12) 0.0723(17) -0.0035(11) 0.0351(14) -0.0078(11)
O1 0.099(6) 0.052(4) 0.100(6) -0.003(4) 0.027(5) 0.011(4)
O2 0.110(7) 0.091(6) 0.106(7) -0.029(5) 0.060(6) -0.041(5)
O3 0.118(7) 0.107(6) 0.082(6) -0.025(5) 0.057(6) -0.047(5)
O4 0.115(6) 0.046(4) 0.075(5) 0.010(3) 0.030(5) 0.003(4)
Cl5 0.082(2) 0.0656(17) 0.120(3) 0.0035(17) 0.033(2) -0.0073(14)
O17 0.111(7) 0.089(6) 0.153(10) -0.004(6) 0.050(7) 0.016(5)
O18 0.073(6) 0.100(7) 0.190(11) -0.027(7) 0.034(7) -0.031(5)
O19 0.161(11) 0.193(12) 0.058(6) 0.002(6) 0.028(6) -0.086(9)
O20 0.126(8) 0.074(5) 0.124(8) -0.002(5) 0.048(7) -0.021(5)
Cl2 0.076(3) 0.061(2) 0.077(3) 0.014(2) 0.037(2) -0.008(2)
O6 0.084(4) 0.064(4) 0.089(5) 0.026(4) 0.031(4) -0.009(4)
O7 0.085(4) 0.086(4) 0.092(4) 0.012(4) 0.034(4) -0.013(4)
O5 0.083(4) 0.074(4) 0.086(5) 0.017(4) 0.031(4) -0.004(4)
O8 0.096(4) 0.077(4) 0.096(5) 0.007(4) 0.030(4) -0.007(4)

loop_
_atom_type_symbol
_atom_type_description
_atom_type_scat_dispersion_real
_atom_type_scat_dispersion_imag
_atom_type_scat_source
C C 0.0033 0.0016 'International Tables Vol C Tables 4.2.6.8 and 6.1.1.4'
H H 0.0000 0.0000 'International Tables Vol C Tables 4.2.6.8 and 6.1.1.4'
Au Au -2.0133 8.8022 'International Tables Vol C Tables 4.2.6.8 and 6.1.1.4'
Cl Cl 0.1484 0.1585 'International Tables Vol C Tables 4.2.6.8 and 6.1.1.4'
Cu Cu 0.3201 1.2651 'International Tables Vol C Tables 4.2.6.8 and 6.1.1.4'
N N 0.0061 0.0033 'International Tables Vol C Tables 4.2.6.8 and 6.1.1.4'
O O 0.0106 0.0060 'International Tables Vol C Tables 4.2.6.8 and 6.1.1.4'

loop_
_geom_angle_atom_site_label_1
_geom_angle_atom_site_label_2
_geom_angle_atom_site_label_3
_geom_angle
C1 Au1 C30 172.0(3)
C16 Au2 C45 171.9(4)
N3 Cu1 N11 116.1(3)
N4 Cu1 N3 81.4(3)
N4 Cu1 N11 126.1(3)
N12 Cu1 N3 123.0(3)
N12 Cu1 N4 132.9(3)
N12 Cu1 N11 81.9(3)
N8 Cu2 N7 81.8(4)
N8 Cu2 N15 127.2(3)
N8 Cu2 N16 131.5(3)
N15 Cu2 N7 117.9(3)
N16 Cu2 N7 122.4(3)
N16 Cu2 N15 81.2(3)
C1 N1 C2 111.0(7)
C1 N1 C15 124.5(8)
C2 N1 C15 123.3(8)
C1 N2 C4 122.3(7)
C3 N2 C1 112.3(7)
C3 N2 C4 125.2(8)
C5 N3 Cu1 127.2(6)
C9 N3 Cu1 113.9(5)
C9 N3 C5 118.9(7)
C10 N4 Cu1 114.1(5)
C10 N4 C14 117.1(7)
C14 N4 Cu1 128.5(6)
C16 N5 C15 122.8(8)
C16 N5 C17 110.4(9)
C17 N5 C15 126.0(9)
C16 N6 C18 111.0(9)
C16 N6 C19 124.7(8)
C18 N6 C19 124.3(9)
C20 N7 Cu2 127.7(6)
C20 N7 C24 119.0(9)
C24 N7 Cu2 113.3(8)
C25 N8 Cu2 112.9(8)
C29 N8 Cu2 126.6(8)
C29 N8 C25 120.5(10)
C30 N9 C31 110.8(8)
C30 N9 C44 124.6(7)
C31 N9 C44 123.8(8)
C30 N10 C32 110.8(8)
C30 N10 C33 124.8(7)
C32 N10 C33 124.4(8)
C34 N11 Cu1 127.0(6)
C34 N11 C38 120.6(8)
C38 N11 Cu1 112.4(6)
C39 N12 Cu1 114.0(6)
C43 N12 Cu1 128.1(6)
C43 N12 C39 117.9(8)
C45 N13 C44 126.0(8)
C45 N13 C46 109.3(8)
C46 N13 C44 124.0(7)
C45 N14 C47 110.3(7)
C45 N14 C48 124.0(7)
C47 N14 C48 125.7(8)
C49 N15 Cu2 126.5(6)
C49 N15 C53 120.4(7)
C53 N15 Cu2 112.9(6)
C54 N16 Cu2 114.5(6)
C54 N16 C58 119.1(8)
C58 N16 Cu2 126.3(6)
N1 C1 Au1 131.5(6)
N2 C1 Au1 124.7(6)
N2 C1 N1 103.6(7)
N1 C2 H2 127.7
C3 C2 N1 104.5(8)
C3 C2 H2 127.7
N2 C3 C2 108.5(9)
N2 C3 H3 125.7
C2 C3 H3 125.7
N2 C4 H4A 109.1
N2 C4 H4B 109.1
N2 C4 C5 112.6(8)
H4A C4 H4B 107.8
C5 C4 H4A 109.1
C5 C4 H4B 109.1
N3 C5 C4 113.2(7)
N3 C5 C6 123.2(8)
C6 C5 C4 123.6(8)
C5 C6 H6 120.8
C5 C6 C7 118.4(9)
C7 C6 H6 120.8
C6 C7 H7 120.0
C6 C7 C8 120.0(8)
C8 C7 H7 120.0
C7 C8 H8 120.8
C7 C8 C9 118.5(9)
C9 C8 H8 120.8
N3 C9 C8 121.1(8)
N3 C9 C10 114.5(7)
C8 C9 C10 124.4(8)
N4 C10 C9 115.9(7)
N4 C10 C11 121.8(8)
C11 C10 C9 122.4(8)
C10 C11 H11 120.5
C12 C11 C10 119.1(9)
C12 C11 H11 120.5
C11 C12 H12 120.8
C11 C12 C13 118.3(9)
C13 C12 H12 120.8
C12 C13 H13 120.3
C14 C13 C12 119.5(10)
C14 C13 H13 120.3
N4 C14 H14 117.9
C13 C14 N4 124.3(10)
C13 C14 H14 117.9
N1 C15 H15A 109.4
N1 C15 H15B 109.4
N5 C15 N1 111.2(8)
N5 C15 H15A 109.4
N5 C15 H15B 109.4
H15A C15 H15B 108.0
N5 C16 Au2 131.4(8)
N5 C16 N6 104.4(8)
N6 C16 Au2 124.1(8)
N5 C17 H17 126.4
C18 C17 N5 107.3(10)
C18 C17 H17 126.4
N6 C18 H18 126.6
C17 C18 N6 106.9(9)
C17 C18 H18 126.6
N6 C19 H19A 108.5
N6 C19 H19B 108.5
N6 C19 C20 115.3(8)
H19A C19 H19B 107.5
C20 C19 H19A 108.5
C20 C19 H19B 108.5
N7 C20 C19 114.0(9)
N7 C20 C21 124.6(11)
C21 C20 C19 121.3(11)
C20 C21 H21 121.8
C22 C21 C20 116.4(13)
C22 C21 H21 121.8
C21 C22 H22 119.8
C23 C22 C21 120.4(12)
C23 C22 H22 119.8
C22 C23 H23 120.3
C22 C23 C24 119.3(11)
C24 C23 H23 120.3
N7 C24 C23 120.1(12)
N7 C24 C25 114.7(9)
C23 C24 C25 124.9(10)
N8 C25 C24 116.6(9)
N8 C25 C26 120.2(13)
C26 C25 C24 123.2(12)
C25 C26 H26 119.9
C25 C26 C27 120.2(14)
C27 C26 H26 119.9
C26 C27 H27 120.6
C26 C27 C28 118.8(12)
C28 C27 H27 120.6
C27 C28 H28 121.1
C29 C28 C27 117.8(13)
C29 C28 H28 121.1
N8 C29 C28 122.2(12)
N8 C29 H29 118.9
C28 C29 H29 118.9
N9 C30 Au1 129.9(6)
N9 C30 N10 105.0(7)
N10 C30 Au1 124.7(6)
N9 C31 H31 126.0
C32 C31 N9 108.1(8)
C32 C31 H31 126.0
N10 C32 H32 127.4
C31 C32 N10 105.3(8)
C31 C32 H32 127.4
N10 C33 H33A 108.7
N10 C33 H33B 108.7
N10 C33 C34 114.4(7)
H33A C33 H33B 107.6
C34 C33 H33A 108.7
C34 C33 H33B 108.7
N11 C34 C33 114.8(8)
N11 C34 C35 121.7(9)
C35 C34 C33 123.5(9)
C34 C35 H35 120.4
C36 C35 C34 119.2(11)
C36 C35 H35 120.4
C35 C36 H36 120.8
C35 C36 C37 118.5(10)
C37 C36 H36 120.8
C36 C37 H37 120.2
C38 C37 C36 119.6(10)
C38 C37 H37 120.2
N11 C38 C37 120.3(10)
N11 C38 C39 115.9(8)
C37 C38 C39 123.8(9)
N12 C39 C38 115.4(8)
C40 C39 N12 120.6(10)
C40 C39 C38 123.9(9)
C39 C40 H40 120.5
C39 C40 C41 119.0(10)
C41 C40 H40 120.5
C40 C41 H41 120.3
C42 C41 C40 119.5(9)
C42 C41 H41 120.3
C41 C42 H42 120.3
C41 C42 C43 119.5(10)
C43 C42 H42 120.3
N12 C43 C42 123.5(9)
N12 C43 H43 118.3
C42 C43 H43 118.3
N9 C44 H44A 109.7
N9 C44 H44B 109.7
N13 C44 N9 109.7(7)
N13 C44 H44A 109.7
N13 C44 H44B 109.7
H44A C44 H44B 108.2
N13 C45 Au2 129.3(7)
N14 C45 Au2 124.2(6)
N14 C45 N13 106.3(8)
N13 C46 H46 126.1
C47 C46 N13 107.8(8)
C47 C46 H46 126.1
N14 C47 H47 126.8
C46 C47 N14 106.3(9)
C46 C47 H47 126.8
N14 C48 H48A 109.0
N14 C48 H48B 109.0
N14 C48 C49 113.0(7)
H48A C48 H48B 107.8
C49 C48 H48A 109.0
C49 C48 H48B 109.0
N15 C49 C48 114.9(7)
N15 C49 C50 121.4(8)
C50 C49 C48 123.6(8)
C49 C50 H50 120.8
C49 C50 C51 118.5(9)
C51 C50 H50 120.8
C50 C51 H51 120.1
C52 C51 C50 119.9(9)
C52 C51 H51 120.1
C51 C52 H52 120.6
C51 C52 C53 118.8(9)
C53 C52 H52 120.6
N15 C53 C52 120.7(9)
N15 C53 C54 114.2(8)
C52 C53 C54 125.1(9)
N16 C54 C53 116.9(8)
N16 C54 C55 121.8(9)
C55 C54 C53 121.3(9)
C54 C55 H55 120.8
C56 C55 C54 118.5(9)
C56 C55 H55 120.8
C55 C56 H56 119.9
C55 C56 C57 120.2(9)
C57 C56 H56 119.9
C56 C57 H57 120.8
C58 C57 C56 118.3(9)
C58 C57 H57 120.8
N16 C58 C57 122.1(9)
N16 C58 H58 119.0
C57 C58 H58 119.0
O15 Cl4 O16 109.3
O15 Cl4 O13 109.5
O13 Cl4 O16 109.5
O14 Cl4 O15 109.5
O14 Cl4 O16 109.5
O14 Cl4 O13 109.5
O9 Cl3 O10 112.8(5)
O9 Cl3 O11 104.2(5)
O9 Cl3 O12 112.7(5)
O10 Cl3 O11 109.2(5)
O10 Cl3 O12 110.9(5)
O12 Cl3 O11 106.6(4)
O1 Cl1 O2 108.5(5)
O3 Cl1 O1 107.9(6)
O3 Cl1 O2 109.2(5)
O4 Cl1 O1 106.6(5)
O4 Cl1 O2 113.3(6)
O4 Cl1 O3 111.1(5)
O18 Cl5 O17 107.1(7)
O19 Cl5 O17 110.6(9)
O19 Cl5 O18 115.0(8)
O19 Cl5 O20 110.6(7)
O20 Cl5 O17 104.0(7)
O20 Cl5 O18 108.8(7)
O6 Cl2 O7 109.3
O6 Cl2 O5 109.4
O6 Cl2 O8 109.5
O5 Cl2 O7 109.5
O8 Cl2 O7 109.6
O8 Cl2 O5 109.5

loop_
_geom_bond_atom_site_label_1
_geom_bond_atom_site_label_2
_geom_bond_distance
Au1 C1 2.018(9)
Au1 C30 2.041(9)
Au2 C16 2.021(10)
Au2 C45 2.057(10)
Cu1 N3 2.032(7)
Cu1 N4 2.006(7)
Cu1 N11 2.047(7)
Cu1 N12 1.991(7)
Cu2 N7 2.052(8)
Cu2 N8 2.007(8)
Cu2 N15 2.048(7)
Cu2 N16 2.012(7)
N1 C1 1.357(10)
N1 C2 1.399(12)
N1 C15 1.445(12)
N2 C1 1.356(11)
N2 C3 1.325(12)
N2 C4 1.458(11)
N3 C5 1.354(10)
N3 C9 1.353(11)
N4 C10 1.348(11)
N4 C14 1.360(11)
N5 C15 1.438(13)
N5 C16 1.352(13)
N5 C17 1.409(13)
N6 C16 1.367(13)
N6 C18 1.394(13)
N6 C19 1.441(14)
N7 C20 1.320(14)
N7 C24 1.346(12)
N8 C25 1.369(14)
N8 C29 1.305(14)
N9 C30 1.328(11)
N9 C31 1.355(11)
N9 C44 1.485(11)
N10 C30 1.344(11)
N10 C32 1.379(11)
N10 C33 1.452(12)
N11 C34 1.318(11)
N11 C38 1.365(11)
N12 C39 1.379(12)
N12 C43 1.340(12)
N13 C44 1.432(11)
N13 C45 1.352(11)
N13 C46 1.367(12)
N14 C45 1.343(12)
N14 C47 1.371(11)
N14 C48 1.452(11)
N15 C49 1.331(11)
N15 C53 1.368(11)
N16 C54 1.317(12)
N16 C58 1.362(11)
C2 H2 0.9500
C2 C3 1.359(14)
C3 H3 0.9500
C4 H4A 0.9900
C4 H4B 0.9900
C4 C5 1.527(13)
C5 C6 1.370(13)
C6 H6 0.9500
C6 C7 1.383(14)
C7 H7 0.9500
C7 C8 1.394(14)
C8 H8 0.9500
C8 C9 1.406(13)
C9 C10 1.483(12)
C10 C11 1.405(12)
C11 H11 0.9500
C11 C12 1.383(14)
C12 H12 0.9500
C12 C13 1.393(15)
C13 H13 0.9500
C13 C14 1.334(13)
C14 H14 0.9500
C15 H15A 0.9900
C15 H15B 0.9900
C17 H17 0.9500
C17 C18 1.325(16)
C18 H18 0.9500
C19 H19A 0.9900
C19 H19B 0.9900
C19 C20 1.496(15)
C20 C21 1.385(14)
C21 H21 0.9500
C21 C22 1.383(18)
C22 H22 0.9500
C22 C23 1.37(2)
C23 H23 0.9500
C23 C24 1.406(17)
C24 C25 1.481(17)
C25 C26 1.370(15)
C26 H26 0.9500
C26 C27 1.38(2)
C27 H27 0.9500
C27 C28 1.40(2)
C28 H28 0.9500
C28 C29 1.399(15)
C29 H29 0.9500
C31 H31 0.9500
C31 C32 1.336(14)
C32 H32 0.9500
C33 H33A 0.9900
C33 H33B 0.9900
C33 C34 1.515(13)
C34 C35 1.396(14)
C35 H35 0.9500
C35 C36 1.391(16)
C36 H36 0.9500
C36 C37 1.396(16)
C37 H37 0.9500
C37 C38 1.391(14)
C38 C39 1.461(14)
C39 C40 1.379(13)
C40 H40 0.9500
C40 C41 1.405(17)
C41 H41 0.9500
C41 C42 1.348(15)
C42 H42 0.9500
C42 C43 1.359(13)
C43 H43 0.9500
C44 H44A 0.9900
C44 H44B 0.9900
C46 H46 0.9500
C46 C47 1.353(13)
C47 H47 0.9500
C48 H48A 0.9900
C48 H48B 0.9900
C48 C49 1.493(12)
C49 C50 1.387(13)
C50 H50 0.9500
C50 C51 1.404(15)
C51 H51 0.9500
C51 C52 1.373(15)
C52 H52 0.9500
C52 C53 1.392(14)
C53 C54 1.483(13)
C54 C55 1.411(12)
C55 H55 0.9500
C55 C56 1.358(15)
C56 H56 0.9500
C56 C57 1.388(15)
C57 H57 0.9500
C57 C58 1.370(13)
C58 H58 0.9500
Cl4 O15 1.5009
Cl4 O16 1.5013
Cl4 O13 1.5012
Cl4 O14 1.4993
Cl3 O9 1.411(8)
Cl3 O10 1.416(7)
Cl3 O11 1.434(7)
Cl3 O12 1.429(7)
Cl1 O1 1.435(8)
Cl1 O2 1.455(8)
Cl1 O3 1.416(9)
Cl1 O4 1.415(7)
Cl5 O17 1.464(11)
Cl5 O18 1.453(9)
Cl5 O19 1.305(10)
Cl5 O20 1.391(9)
Cl2 O6 1.5001
Cl2 O7 1.5020
Cl2 O5 1.5007
Cl2 O8 1.5001

loop_
_smtbx_masks_void_nr
_smtbx_masks_void_average_x
_smtbx_masks_void_average_y
_smtbx_masks_void_average_z
_smtbx_masks_void_volume
_smtbx_masks_void_count_electrons
1 0.000 0.500 0.500 368.9 57.0
2 0.000 0.500 0.000 368.9 57.0
3 0.000 0.285 0.250 27.2 0.0
4 0.000 0.715 0.750 27.2 0.0
5 0.146 0.236 0.226 8.1 0.0
6 0.146 0.764 0.726 8.1 0.0
7 0.252 0.016 0.649 66.4 19.5
8 0.248 0.484 0.351 66.4 19.4
9 0.248 0.516 0.851 66.4 19.4
10 0.252 0.984 0.149 66.4 19.5
11 0.354 0.264 0.774 8.1 0.0
12 0.354 0.736 0.274 8.1 0.0
13 0.500 0.000 0.500 368.9 57.0
14 0.500 1.000 1.000 368.9 57.0
15 0.500 0.215 0.750 27.2 0.0
16 0.500 0.785 0.250 27.2 0.0
17 0.646 0.264 0.726 8.1 0.0
18 0.646 0.736 0.226 8.1 0.0
19 0.748 -0.016 0.351 66.4 19.4
20 0.748 0.016 0.851 66.4 19.4
21 0.752 0.484 0.149 66.4 19.5
22 0.752 0.516 0.649 66.4 19.5
23 0.854 0.236 0.274 8.1 0.0
24 0.854 0.764 0.774 8.1 0.0
